data_1542053
loop_
_publ_author_name
'Treushnikov, E.N.'
'Ilyukhin, V.V.'
'Belov, N.V.'

_publ_section_title
;
 Crystal structure of Na, Ca triorthosilicate, Na2 Ca3 (Si3 O10)
;
_journal_name_full Kristallografiya
_journal_page_first 76
_journal_page_last 79
_journal_volume 16
_journal_year 1971
_chemical_formula_sum 'Ca3 Na2 O10 Si3'
_chemical_name_systematic 'Na2 Ca3 (Si3 O10)'
_space_group_IT_number 15
_symmetry_space_group_name_Hall '-C 2yc'
_symmetry_space_group_name_H-M 'C 1 2/c 1'
_cell_angle_alpha 90
_cell_angle_beta 93
_cell_angle_gamma 90
_cell_formula_units_Z 4
_cell_length_a 16.38
_cell_length_b 5.16
_cell_length_c 11.74
_cell_volume 990.914
_citation_journal_id_ASTM KRISAJ
_cod_data_source_file Treushnikov_KRISAJ_1971_208.cif
_cod_data_source_block Ca3Na2O10Si3
_cod_original_cell_volume 990.9142
_cod_database_code 1542053

loop_
_symmetry_equiv_pos_as_xyz
x,y,z
-x,y,-z+1/2
-x,-y,-z
x,-y,z-1/2
x+1/2,y+1/2,z
-x+1/2,y+1/2,-z+1/2
-x+1/2,-y+1/2,-z
x+1/2,-y+1/2,z-1/2

loop_
_atom_site_label
_atom_site_type_symbol
_atom_site_fract_x
_atom_site_fract_y
_atom_site_fract_z
_atom_site_occupancy
_atom_site_U_iso_or_equiv
O5 O-2 0.343 0.491 0.109 1 0.0
Si2 Si+4 0.349 0.195 0.103 1 0.0
Ca1 Ca+2 0.25 0.25 0.5 1 0.0
Si1 Si+4 0 0.794 0.25 1 0.0
Ca2 Ca+2 0.151 0.238 0.207 1 0.0
Na1 Na+1 0.457 0.735 0.034 1 0.0
O1 O-2 0.433 0.084 0.189 1 0.0
O3 O-2 0.14 0.446 0.026 1 0.0
O2 O-2 0.273 0.034 0.162 1 0.0
O4 O-2 0.043 0.964 0.151 1 0.0
